data_7704209
loop_
_publ_author_name
'Dey, Subhayan'
'Buzs\'aki, Daniel'
'Bruhn, Clemens'
'Kelemen, Zsolt'
'Pietschnig, Rudolf'

_publ_section_title
;
 Bulky 1,1'-bisphosphanoferrocenes and their coordination behaviour
 towards Cu(i).
;
_journal_issue 20
_journal_name_full 'Dalton transactions (Cambridge, England : 2003)'
_journal_page_first 6668
_journal_page_last 6681
_journal_paper_doi 10.1039/d0dt00941e
_journal_volume 49
_journal_year 2020
_chemical_formula_moiety 'C40 H40 Fe P2 Se2'
_chemical_formula_sum 'C40 H40 Fe P2 Se2'
_chemical_formula_weight 796.43
_space_group_crystal_system monoclinic
_space_group_IT_number 15
_space_group_name_Hall '-C 2yc'
_space_group_name_H-M_alt 'C 1 2/c 1'
_atom_sites_solution_hydrogens geom
_atom_sites_solution_primary dual
_audit_creation_date 2019-10-31
_audit_creation_method
;
Olex2 1.2
(compiled 2018.05.29 svn.r3508 for OlexSys, GUI svn.r5506)
;
_audit_update_record
;
2020-01-27 deposited with the CCDC.	2020-04-27 downloaded from the CCDC.
;
_cell_angle_alpha 90
_cell_angle_beta 143.827(2)
_cell_angle_gamma 90
_cell_formula_units_Z 8
_cell_length_a 31.3894(12)
_cell_length_b 14.2794(4)
_cell_length_c 26.1071(11)
_cell_measurement_reflns_used 16092
_cell_measurement_temperature 100(2)
_cell_measurement_theta_max 27.25
_cell_measurement_theta_min 1.63
_cell_volume 6906.7(5)
_computing_molecular_graphics 'Olex2 (Dolomanov et al., 2009)'
_computing_publication_material 'Olex2 (Dolomanov et al., 2009)'
_computing_structure_refinement 'ShelXL (Sheldrick, 2015)'
_computing_structure_solution 'ShelXT (Sheldrick, 2015)'
_diffrn_ambient_temperature 100(2)
_diffrn_detector 'image plate (34 cm diameter)'
_diffrn_detector_area_resol_mean 6.67
_diffrn_detector_type 'STOE Imaging Plate'
_diffrn_measured_fraction_theta_full 0.996
_diffrn_measured_fraction_theta_max 0.988
_diffrn_measurement_details
;
 128 frames, detector distance = 120 mm
;
_diffrn_measurement_device '2-circle diffractometer'
_diffrn_measurement_device_type 'STOE IPDS II'
_diffrn_measurement_method 'rotation method, \w scans'
_diffrn_radiation_collimation '1.2, 0.6 mm diameter, multiple pinhole'
_diffrn_radiation_monochromator 'plane graphite'
_diffrn_radiation_polarisn_norm 270
_diffrn_radiation_probe x-ray
_diffrn_radiation_type MoK\a
_diffrn_radiation_wavelength 0.71073
_diffrn_reflns_av_R_equivalents 0.0438
_diffrn_reflns_av_unetI/netI 0.0496
_diffrn_reflns_Laue_measured_fraction_full 0.996
_diffrn_reflns_Laue_measured_fraction_max 0.988
_diffrn_reflns_limit_h_max 38
_diffrn_reflns_limit_h_min -39
_diffrn_reflns_limit_k_max 18
_diffrn_reflns_limit_k_min -17
_diffrn_reflns_limit_l_max 33
_diffrn_reflns_limit_l_min -24
_diffrn_reflns_number 15330
_diffrn_reflns_point_group_measured_fraction_full 0.996
_diffrn_reflns_point_group_measured_fraction_max 0.988
_diffrn_reflns_theta_full 25.242
_diffrn_reflns_theta_max 26.806
_diffrn_reflns_theta_min 1.626
_diffrn_source 'Genix Mo HF'
_diffrn_source_current 1.000
_diffrn_source_power 0.050
_diffrn_source_voltage 50
_exptl_absorpt_coefficient_mu 2.666
_exptl_absorpt_correction_T_max 0.8817
_exptl_absorpt_correction_T_min 0.4115
_exptl_absorpt_correction_type multi-scan
_exptl_absorpt_process_details
;
STOE X-Red32, absorption correction by Gaussian integration, analogous to
P. Coppens, "The Evaluation of Absorption and Extinction in Single-Crystal
Structure Analysis", published in: F. R. Ahmed (Editor), "Crystallographic
Computing", Munksgaard, Copenhagen (1970), 255 - 270.
Afterwards scaling of reflection intensities was performed within STOE LANA.
J. Koziskova, F. Hahn, J. Richter, J. Kozisek, "Comparison of different
absorption corrections on the model structure of tetrakis(\m~2~-acetato)-
diaqua-di-copper(II)", Acta Chimica Slovaca, vol. 9, no. 2, 2016, pp. 136 - 140.
;
_exptl_crystal_colour yellow
_exptl_crystal_colour_primary yellow
_exptl_crystal_density_diffrn 1.532
_exptl_crystal_description plate
_exptl_crystal_F_000 3232
_exptl_crystal_size_max 0.17
_exptl_crystal_size_mid 0.1
_exptl_crystal_size_min 0.04
_refine_diff_density_max 1.168
_refine_diff_density_min -1.442
_refine_diff_density_rms 0.151
_refine_ls_extinction_method none
_refine_ls_goodness_of_fit_ref 1.034
_refine_ls_hydrogen_treatment constr
_refine_ls_matrix_type full
_refine_ls_number_parameters 412
_refine_ls_number_reflns 7312
_refine_ls_number_restraints 0
_refine_ls_restrained_S_all 1.034
_refine_ls_R_factor_all 0.0746
_refine_ls_R_factor_gt 0.0452
_refine_ls_shift/su_max 0.001
_refine_ls_shift/su_mean 0.000
_refine_ls_structure_factor_coef Fsqd
_refine_ls_weighting_details 'w=1/[\s^2^(Fo^2^)+(0.0605P)^2^+64.5571P] where P=(Fo^2^+2Fc^2^)/3'
_refine_ls_weighting_scheme calc
_refine_ls_wR_factor_gt 0.1050
_refine_ls_wR_factor_ref 0.1441
_reflns_Friedel_coverage 0.000
_reflns_number_gt 5461
_reflns_number_total 7312
_reflns_threshold_expression 'I > 2\s(I)'
_cod_data_source_file d0dt00941e2.cif
_cod_data_source_block i2999
_cod_depositor_comments 'Adding full bibliography for 7704207--7704214.cif.'
_cod_database_code 7704209
_shelx_shelxl_version_number 2017/1
_shelx_space_group_comment
;
The symmetry employed for this shelxl refinement is uniquely defined
by the following loop, which should always be used as a source of
symmetry information in preference to the above space-group names.
They are only intended as comments.
;
_shelx_estimated_absorpt_t_max 0.901
_shelx_estimated_absorpt_t_min 0.660
_olex2_refinement_description
;
1. Fixed Uiso
 At 1.2 times of:
  All C(H) groups
 At 1.5 times of:
  All C(H,H,H) groups
2.a Aromatic/amide H refined with riding coordinates:
 C2(H2), C3(H3), C4(H4), C5(H5), C7(H7), C8(H8), C9(H9), C10(H10), C12(H12),
 C13(H13), C14(H14), C15(H15), C16(H16), C18(H18), C19(H19), C20(H20), C21(H21),
  C22(H22), C25(H25), C27(H27), C34(H34), C36(H36)
2.b Idealised Me refined as rotating group:
 C29(H29A,H29B,H29C), C30(H30A,H30B,H30C), C31(H31A,H31B,H31C), C38(H38A,H38B,
 H38C), C39(H39A,H39B,H39C), C40(H40A,H40B,H40C)
;
_olex2_submission_special_instructions 'No special instructions were received'

loop_
_space_group_symop_operation_xyz
'x, y, z'
'-x, y, -z+1/2'
'x+1/2, y+1/2, z'
'-x+1/2, y+1/2, -z+1/2'
'-x, -y, -z'
'x, -y, z-1/2'
'-x+1/2, -y+1/2, -z'
'x+1/2, -y+1/2, z-1/2'

loop_
_atom_site_label
_atom_site_type_symbol
_atom_site_fract_x
_atom_site_fract_y
_atom_site_fract_z
_atom_site_U_iso_or_equiv
_atom_site_adp_type
_atom_site_occupancy
_atom_site_site_symmetry_order
_atom_site_calc_flag
_atom_site_refinement_flags_posn
_atom_site_refinement_flags_adp
_atom_site_refinement_flags_occupancy
_atom_site_disorder_assembly
_atom_site_disorder_group
Se1 Se 0.52046(3) 0.44257(4) 0.37848(3) 0.02934(14) Uani 1 1 d . . . . .
Se2 Se 0.64578(3) 0.87080(3) 0.60367(3) 0.02711(14) Uani 1 1 d . . . . .
Fe1 Fe 0.68960(4) 0.64249(5) 0.55448(5) 0.02361(17) Uani 1 1 d . . . . .
P1 P 0.63167(6) 0.41523(9) 0.48595(8) 0.0220(3) Uani 1 1 d . . . . .
P2 P 0.57426(7) 0.82047(8) 0.47691(8) 0.0233(3) Uani 1 1 d . . . . .
C1 C 0.6831(3) 0.5050(3) 0.5662(3) 0.0245(10) Uani 1 1 d . . . . .
C2 C 0.7573(3) 0.5317(4) 0.6299(3) 0.0285(11) Uani 1 1 d . . . . .
H2 H 0.788988 0.506217 0.635791 0.034 Uiso 1 1 calc R . . . .
C3 C 0.7743(3) 0.6032(4) 0.6825(4) 0.0337(12) Uani 1 1 d . . . . .
H3 H 0.819644 0.633815 0.729513 0.040 Uiso 1 1 calc R . . . .
C4 C 0.7126(3) 0.6213(4) 0.6534(4) 0.0311(11) Uani 1 1 d . . . . .
H4 H 0.709460 0.665679 0.677456 0.037 Uiso 1 1 calc R . . . .
C5 C 0.6565(3) 0.5612(3) 0.5821(3) 0.0279(11) Uani 1 1 d . . . . .
H5 H 0.609197 0.558484 0.550116 0.033 Uiso 1 1 calc R . . . .
C6 C 0.6286(3) 0.7597(3) 0.4831(3) 0.0255(10) Uani 1 1 d . . . . .
C7 C 0.7034(3) 0.7785(4) 0.5473(4) 0.0308(11) Uani 1 1 d . . . . .
H7 H 0.731327 0.823776 0.592311 0.037 Uiso 1 1 calc R . . . .
C8 C 0.7289(3) 0.7187(4) 0.5330(4) 0.0338(12) Uani 1 1 d . . . . .
H8 H 0.776922 0.716611 0.566889 0.041 Uiso 1 1 calc R . . . .
C9 C 0.6704(3) 0.6619(4) 0.4591(3) 0.0285(11) Uani 1 1 d . . . . .
H9 H 0.672364 0.616395 0.434496 0.034 Uiso 1 1 calc R . . . .
C10 C 0.6088(3) 0.6854(3) 0.4289(3) 0.0267(10) Uani 1 1 d . . . . .
H10 H 0.562489 0.657167 0.381319 0.032 Uiso 1 1 calc R . . . .
C11 C 0.6568(2) 0.3101(3) 0.5456(3) 0.0236(10) Uani 1 1 d . . . . .
C12 C 0.6115(3) 0.2325(3) 0.5011(3) 0.0269(10) Uani 1 1 d . . . . .
H12 H 0.567811 0.234555 0.439668 0.032 Uiso 1 1 calc R . . . .
C13 C 0.6292(3) 0.1528(4) 0.5451(3) 0.0277(11) Uani 1 1 d . . . . .
H13 H 0.598012 0.100072 0.513945 0.033 Uiso 1 1 calc R . . . .
C14 C 0.6924(3) 0.1493(4) 0.6345(3) 0.0271(10) Uani 1 1 d . . . . .
H14 H 0.704243 0.094769 0.665120 0.032 Uiso 1 1 calc R . . . .
C15 C 0.7383(3) 0.2261(4) 0.6792(4) 0.0335(12) Uani 1 1 d . . . . .
H15 H 0.782666 0.223123 0.740466 0.040 Uiso 1 1 calc R . . . .
C16 C 0.7202(3) 0.3069(4) 0.6355(4) 0.0321(12) Uani 1 1 d . . . . .
H16 H 0.751064 0.359981 0.666805 0.039 Uiso 1 1 calc R . . . .
C17 C 0.6700(3) 0.4018(3) 0.4597(3) 0.0246(10) Uani 1 1 d . . . . .
C18 C 0.6304(3) 0.4251(4) 0.3786(3) 0.0313(11) Uani 1 1 d . . . . .
H18 H 0.581842 0.445299 0.335127 0.038 Uiso 1 1 calc R . . . .
C19 C 0.6611(3) 0.4193(4) 0.3601(4) 0.0381(13) Uani 1 1 d . . . . .
H19 H 0.633390 0.435379 0.303888 0.046 Uiso 1 1 calc R . . . .
C20 C 0.7312(3) 0.3905(4) 0.4223(4) 0.0374(13) Uani 1 1 d . . . . .
H20 H 0.752349 0.388090 0.409694 0.045 Uiso 1 1 calc R . . . .
C21 C 0.7708(3) 0.3651(4) 0.5031(4) 0.0346(12) Uani 1 1 d . . . . .
H21 H 0.819062 0.344019 0.545903 0.041 Uiso 1 1 calc R . . . .
C22 C 0.7408(3) 0.3700(4) 0.5226(4) 0.0290(11) Uani 1 1 d . . . . .
H22 H 0.768237 0.351867 0.578301 0.035 Uiso 1 1 calc R . . . .
C23 C 0.5012(3) 0.7361(3) 0.4186(3) 0.0260(10) Uani 1 1 d . . . . .
C24 C 0.4505(3) 0.7203(3) 0.3300(3) 0.0226(9) Uani 1 1 d . . . . .
C25 C 0.3974(3) 0.6524(3) 0.2862(3) 0.0261(10) Uani 1 1 d . . . . .
H25 H 0.363936 0.640631 0.226899 0.031 Uiso 1 1 calc R . . . .
C26 C 0.3913(3) 0.6015(3) 0.3249(3) 0.0259(10) Uani 1 1 d . . . . .
C27 C 0.4395(3) 0.6211(3) 0.4106(3) 0.0261(10) Uani 1 1 d . . . . .
H27 H 0.434786 0.588096 0.437433 0.031 Uiso 1 1 calc R . . . .
C28 C 0.4945(3) 0.6863(3) 0.4594(3) 0.0238(10) Uani 1 1 d . . . . .
C29 C 0.4467(3) 0.7718(3) 0.2759(3) 0.0264(10) Uani 1 1 d . . . . .
H29A H 0.417030 0.828156 0.251145 0.040 Uiso 1 1 calc GR . . . .
H29B H 0.425094 0.731005 0.228950 0.040 Uiso 1 1 calc GR . . . .
H29C H 0.495458 0.789720 0.312502 0.040 Uiso 1 1 calc GR . . . .
C30 C 0.3351(3) 0.5265(4) 0.2762(3) 0.0305(11) Uani 1 1 d . . . . .
H30A H 0.296243 0.536946 0.213695 0.046 Uiso 1 1 calc GR . . . .
H30B H 0.315267 0.528529 0.291775 0.046 Uiso 1 1 calc GR . . . .
H30C H 0.357082 0.465112 0.291447 0.046 Uiso 1 1 calc GR . . . .
C31 C 0.5404(3) 0.7023(4) 0.5500(3) 0.0308(11) Uani 1 1 d . . . . .
H31A H 0.591343 0.694640 0.590172 0.046 Uiso 1 1 calc GR . . . .
H31B H 0.527686 0.656899 0.564316 0.046 Uiso 1 1 calc GR . . . .
H31C H 0.532484 0.765940 0.555227 0.046 Uiso 1 1 calc GR . . . .
C32 C 0.5281(3) 0.9252(3) 0.4077(3) 0.0296(11) Uani 1 1 d . . . . .
C33 C 0.4741(3) 0.9640(3) 0.3869(3) 0.0264(10) Uani 1 1 d . . . . .
C34 C 0.4407(3) 1.0464(4) 0.3400(3) 0.0321(12) Uani 1 1 d . . . . .
H34 H 0.404308 1.071746 0.326309 0.039 Uiso 1 1 calc R . . . .
C35 C 0.4580(3) 1.0932(4) 0.3124(4) 0.0344(12) Uani 1 1 d . . . . .
C36 C 0.5113(3) 1.0545(4) 0.3332(3) 0.0319(12) Uani 1 1 d . . . . .
H36 H 0.523823 1.085826 0.314467 0.038 Uiso 1 1 calc R . . . .
C37 C 0.5471(3) 0.9721(4) 0.3802(4) 0.0312(11) Uani 1 1 d . . . . .
C38 C 0.4506(3) 0.9220(4) 0.4150(3) 0.0282(11) Uani 1 1 d . . . . .
H38A H 0.420511 0.866774 0.379453 0.042 Uiso 1 1 calc GR . . . .
H38B H 0.422928 0.968463 0.407511 0.042 Uiso 1 1 calc GR . . . .
H38C H 0.493383 0.903625 0.476200 0.042 Uiso 1 1 calc GR . . . .
C39 C 0.4212(3) 1.1842(4) 0.2623(4) 0.0446(15) Uani 1 1 d . . . . .
H39A H 0.377744 1.192392 0.241013 0.067 Uiso 1 1 calc GR . . . .
H39B H 0.407876 1.182623 0.213059 0.067 Uiso 1 1 calc GR . . . .
H39C H 0.454347 1.236574 0.300580 0.067 Uiso 1 1 calc GR . . . .
C40 C 0.6042(3) 0.9385(4) 0.3987(4) 0.0350(12) Uani 1 1 d . . . . .
H40A H 0.651741 0.942546 0.461168 0.052 Uiso 1 1 calc GR . . . .
H40B H 0.603571 0.977821 0.367333 0.052 Uiso 1 1 calc GR . . . .
H40C H 0.594375 0.873363 0.379637 0.052 Uiso 1 1 calc GR . . . .

loop_
_atom_site_aniso_label
_atom_site_aniso_U_11
_atom_site_aniso_U_22
_atom_site_aniso_U_33
_atom_site_aniso_U_23
_atom_site_aniso_U_13
_atom_site_aniso_U_12
Se1 0.0203(2) 0.0314(3) 0.0280(3) 0.0054(2) 0.0177(2) 0.00175(19)
Se2 0.0276(3) 0.0233(2) 0.0245(3) -0.0042(2) 0.0198(2) -0.00348(19)
Fe1 0.0265(3) 0.0229(3) 0.0253(4) -0.0005(3) 0.0217(3) -0.0020(3)
P1 0.0207(6) 0.0231(6) 0.0220(6) 0.0015(5) 0.0172(5) 0.0000(5)
P2 0.0242(6) 0.0189(6) 0.0242(6) -0.0031(5) 0.0190(6) -0.0045(5)
C1 0.028(2) 0.024(2) 0.025(3) 0.004(2) 0.022(2) 0.0023(19)
C2 0.023(2) 0.029(3) 0.025(3) 0.000(2) 0.018(2) 0.000(2)
C3 0.031(3) 0.026(3) 0.029(3) -0.002(2) 0.021(3) -0.005(2)
C4 0.047(3) 0.026(3) 0.029(3) 0.003(2) 0.033(3) 0.002(2)
C5 0.040(3) 0.028(2) 0.030(3) 0.004(2) 0.031(3) 0.001(2)
C6 0.029(2) 0.021(2) 0.032(3) 0.000(2) 0.026(2) -0.0032(19)
C7 0.030(3) 0.025(2) 0.038(3) 0.004(2) 0.027(3) -0.003(2)
C8 0.036(3) 0.035(3) 0.045(3) 0.008(2) 0.036(3) 0.000(2)
C9 0.039(3) 0.029(3) 0.032(3) 0.007(2) 0.032(3) 0.003(2)
C10 0.029(2) 0.022(2) 0.030(3) -0.001(2) 0.024(2) -0.0027(19)
C11 0.022(2) 0.024(2) 0.024(2) -0.0007(19) 0.018(2) -0.0019(18)
C12 0.021(2) 0.027(2) 0.022(3) 0.002(2) 0.015(2) 0.0010(19)
C13 0.031(3) 0.026(2) 0.027(3) 0.000(2) 0.024(2) 0.001(2)
C14 0.029(2) 0.029(3) 0.030(3) 0.004(2) 0.026(2) 0.002(2)
C15 0.033(3) 0.033(3) 0.026(3) 0.001(2) 0.022(3) -0.005(2)
C16 0.029(3) 0.029(3) 0.030(3) -0.001(2) 0.022(3) -0.007(2)
C17 0.028(2) 0.022(2) 0.027(3) -0.004(2) 0.023(2) -0.0051(19)
C18 0.026(2) 0.036(3) 0.024(3) -0.004(2) 0.019(2) -0.002(2)
C19 0.038(3) 0.053(4) 0.029(3) -0.003(3) 0.028(3) -0.004(3)
C20 0.043(3) 0.046(3) 0.043(3) -0.009(3) 0.039(3) -0.006(3)
C21 0.031(3) 0.030(3) 0.047(3) -0.002(2) 0.033(3) -0.001(2)
C22 0.029(3) 0.029(3) 0.031(3) 0.002(2) 0.025(2) 0.003(2)
C23 0.025(2) 0.020(2) 0.032(3) -0.002(2) 0.023(2) -0.0014(19)
C24 0.025(2) 0.022(2) 0.022(2) -0.0006(19) 0.019(2) -0.0012(19)
C25 0.023(2) 0.021(2) 0.025(3) -0.001(2) 0.017(2) 0.0003(19)
C26 0.024(2) 0.022(2) 0.029(3) 0.000(2) 0.021(2) -0.0010(19)
C27 0.028(2) 0.024(2) 0.029(3) 0.002(2) 0.023(2) -0.0001(19)
C28 0.029(2) 0.020(2) 0.029(3) 0.0019(19) 0.025(2) 0.0015(19)
C29 0.032(3) 0.027(2) 0.022(2) -0.003(2) 0.022(2) -0.005(2)
C30 0.025(2) 0.032(3) 0.023(3) -0.005(2) 0.017(2) -0.009(2)
C31 0.035(3) 0.031(3) 0.033(3) -0.003(2) 0.029(3) -0.006(2)
C32 0.029(3) 0.020(2) 0.029(3) -0.005(2) 0.021(2) -0.005(2)
C33 0.025(2) 0.025(2) 0.016(2) -0.0086(19) 0.014(2) -0.0069(19)
C34 0.027(3) 0.023(2) 0.026(3) -0.005(2) 0.017(2) -0.004(2)
C35 0.035(3) 0.021(2) 0.025(3) 0.000(2) 0.019(3) -0.002(2)
C36 0.040(3) 0.025(3) 0.027(3) -0.006(2) 0.026(3) -0.011(2)
C37 0.034(3) 0.024(2) 0.033(3) -0.004(2) 0.026(3) -0.006(2)
C38 0.026(2) 0.026(2) 0.027(3) -0.002(2) 0.020(2) 0.000(2)
C39 0.041(3) 0.029(3) 0.030(3) 0.003(2) 0.022(3) -0.003(2)
C40 0.047(3) 0.032(3) 0.038(3) -0.001(2) 0.037(3) -0.005(2)

loop_
_atom_type_symbol
_atom_type_description
_atom_type_scat_dispersion_real
_atom_type_scat_dispersion_imag
_atom_type_scat_source
C C 0.0033 0.0016 'International Tables Vol C Tables 4.2.6.8 and 6.1.1.4'
H H 0.0000 0.0000 'International Tables Vol C Tables 4.2.6.8 and 6.1.1.4'
Fe Fe 0.3463 0.8444 'International Tables Vol C Tables 4.2.6.8 and 6.1.1.4'
P P 0.1023 0.0942 'International Tables Vol C Tables 4.2.6.8 and 6.1.1.4'
Se Se -0.0929 2.2259 'International Tables Vol C Tables 4.2.6.8 and 6.1.1.4'

loop_
_geom_angle_atom_site_label_1
_geom_angle_atom_site_label_2
_geom_angle_atom_site_label_3
_geom_angle
_geom_angle_site_symmetry_1
_geom_angle_site_symmetry_3
_geom_angle_publ_flag
C1 Fe1 C2 41.61(19) . . ?
C1 Fe1 C3 69.2(2) . . ?
C1 Fe1 C4 69.2(2) . . ?
C1 Fe1 C5 41.56(19) . . ?
C1 Fe1 C6 142.99(19) . . ?
C1 Fe1 C7 175.72(19) . . ?
C1 Fe1 C8 135.9(2) . . ?
C1 Fe1 C9 110.3(2) . . ?
C1 Fe1 C10 112.9(2) . . ?
C2 Fe1 C3 40.8(2) . . ?
C2 Fe1 C4 68.8(2) . . ?
C2 Fe1 C6 175.32(19) . . ?
C2 Fe1 C8 106.9(2) . . ?
C2 Fe1 C9 109.5(2) . . ?
C3 Fe1 C4 40.4(2) . . ?
C3 Fe1 C9 137.6(2) . . ?
C5 Fe1 C2 69.3(2) . . ?
C5 Fe1 C3 68.2(2) . . ?
C5 Fe1 C4 40.4(2) . . ?
C5 Fe1 C6 114.8(2) . . ?
C5 Fe1 C8 176.2(2) . . ?
C5 Fe1 C9 140.5(2) . . ?
C6 Fe1 C3 137.5(2) . . ?
C6 Fe1 C4 112.6(2) . . ?
C6 Fe1 C9 69.0(2) . . ?
C7 Fe1 C2 134.4(2) . . ?
C7 Fe1 C3 108.6(2) . . ?
C7 Fe1 C4 111.6(2) . . ?
C7 Fe1 C5 141.6(2) . . ?
C7 Fe1 C6 40.99(19) . . ?
C7 Fe1 C8 40.7(2) . . ?
C7 Fe1 C9 68.6(2) . . ?
C8 Fe1 C3 108.6(2) . . ?
C8 Fe1 C4 138.2(2) . . ?
C8 Fe1 C6 68.9(2) . . ?
C8 Fe1 C9 40.8(2) . . ?
C9 Fe1 C4 178.0(2) . . ?
C10 Fe1 C2 139.8(2) . . ?
C10 Fe1 C3 177.4(2) . . ?
C10 Fe1 C4 141.4(2) . . ?
C10 Fe1 C5 114.4(2) . . ?
C10 Fe1 C6 41.6(2) . . ?
C10 Fe1 C7 69.2(2) . . ?
C10 Fe1 C8 68.9(2) . . ?
C10 Fe1 C9 40.6(2) . . ?
C1 P1 Se1 112.90(16) . . ?
C1 P1 C11 103.4(2) . . ?
C1 P1 C17 105.8(2) . . ?
C11 P1 Se1 113.64(15) . . ?
C17 P1 Se1 114.21(18) . . ?
C17 P1 C11 106.0(2) . . ?
C6 P2 Se2 106.85(18) . . ?
C6 P2 C23 102.5(2) . . ?
C6 P2 C32 114.7(2) . . ?
C23 P2 Se2 123.63(18) . . ?
C32 P2 Se2 105.05(17) . . ?
C32 P2 C23 104.6(2) . . ?
P1 C1 Fe1 128.8(3) . . ?
C2 C1 Fe1 69.6(3) . . ?
C2 C1 P1 129.3(4) . . ?
C5 C1 Fe1 69.8(3) . . ?
C5 C1 P1 123.6(4) . . ?
C5 C1 C2 106.9(4) . . ?
Fe1 C2 H2 126.4 . . ?
C1 C2 Fe1 68.7(3) . . ?
C1 C2 H2 126.2 . . ?
C3 C2 Fe1 70.3(3) . . ?
C3 C2 C1 107.6(4) . . ?
C3 C2 H2 126.2 . . ?
Fe1 C3 H3 126.7 . . ?
C2 C3 Fe1 69.0(3) . . ?
C2 C3 H3 125.5 . . ?
C4 C3 Fe1 70.4(3) . . ?
C4 C3 C2 109.0(5) . . ?
C4 C3 H3 125.5 . . ?
Fe1 C4 H4 127.5 . . ?
C3 C4 Fe1 69.2(3) . . ?
C3 C4 H4 126.2 . . ?
C3 C4 C5 107.6(5) . . ?
C5 C4 Fe1 68.7(3) . . ?
C5 C4 H4 126.2 . . ?
Fe1 C5 H5 126.4 . . ?
C1 C5 Fe1 68.6(3) . . ?
C1 C5 H5 125.6 . . ?
C4 C5 Fe1 71.0(3) . . ?
C4 C5 C1 108.8(5) . . ?
C4 C5 H5 125.6 . . ?
P2 C6 Fe1 126.7(3) . . ?
C7 C6 Fe1 69.0(3) . . ?
C7 C6 P2 123.7(4) . . ?
C7 C6 C10 106.8(4) . . ?
C10 C6 Fe1 68.8(3) . . ?
C10 C6 P2 129.5(4) . . ?
Fe1 C7 H7 126.2 . . ?
C6 C7 Fe1 70.0(3) . . ?
C6 C7 H7 125.6 . . ?
C8 C7 Fe1 69.8(3) . . ?
C8 C7 C6 108.7(5) . . ?
C8 C7 H7 125.6 . . ?
Fe1 C8 H8 125.9 . . ?
C7 C8 Fe1 69.5(3) . . ?
C7 C8 H8 125.8 . . ?
C7 C8 C9 108.4(5) . . ?
C9 C8 Fe1 70.3(3) . . ?
C9 C8 H8 125.8 . . ?
Fe1 C9 H9 127.8 . . ?
C8 C9 Fe1 68.9(3) . . ?
C8 C9 H9 126.1 . . ?
C10 C9 Fe1 68.9(3) . . ?
C10 C9 C8 107.9(5) . . ?
C10 C9 H9 126.1 . . ?
Fe1 C10 H10 125.5 . . ?
C6 C10 Fe1 69.7(3) . . ?
C6 C10 H10 125.9 . . ?
C9 C10 Fe1 70.5(3) . . ?
C9 C10 C6 108.2(4) . . ?
C9 C10 H10 125.9 . . ?
C12 C11 P1 119.8(4) . . ?
C16 C11 P1 120.8(4) . . ?
C16 C11 C12 119.3(5) . . ?
C11 C12 H12 119.7 . . ?
C13 C12 C11 120.7(5) . . ?
C13 C12 H12 119.7 . . ?
C12 C13 H13 119.9 . . ?
C12 C13 C14 120.2(5) . . ?
C14 C13 H13 119.9 . . ?
C13 C14 H14 120.3 . . ?
C13 C14 C15 119.4(5) . . ?
C15 C14 H14 120.3 . . ?
C14 C15 H15 119.7 . . ?
C16 C15 C14 120.7(5) . . ?
C16 C15 H15 119.7 . . ?
C11 C16 H16 120.1 . . ?
C15 C16 C11 119.7(5) . . ?
C15 C16 H16 120.1 . . ?
C18 C17 P1 120.3(4) . . ?
C18 C17 C22 119.5(5) . . ?
C22 C17 P1 120.1(4) . . ?
C17 C18 H18 119.9 . . ?
C19 C18 C17 120.2(5) . . ?
C19 C18 H18 119.9 . . ?
C18 C19 H19 119.7 . . ?
C20 C19 C18 120.5(5) . . ?
C20 C19 H19 119.7 . . ?
C19 C20 H20 120.2 . . ?
C19 C20 C21 119.6(5) . . ?
C21 C20 H20 120.2 . . ?
C20 C21 H21 119.7 . . ?
C20 C21 C22 120.6(5) . . ?
C22 C21 H21 119.7 . . ?
C17 C22 H22 120.3 . . ?
C21 C22 C17 119.5(5) . . ?
C21 C22 H22 120.3 . . ?
C24 C23 P2 117.6(4) . . ?
C24 C23 C28 119.5(4) . . ?
C28 C23 P2 122.9(4) . . ?
C23 C24 C29 126.1(4) . . ?
C25 C24 C23 118.3(4) . . ?
C25 C24 C29 115.6(4) . . ?
C24 C25 H25 118.4 . . ?
C26 C25 C24 123.1(5) . . ?
C26 C25 H25 118.4 . . ?
C25 C26 C27 117.5(4) . . ?
C25 C26 C30 121.3(5) . . ?
C27 C26 C30 121.2(5) . . ?
C26 C27 H27 118.4 . . ?
C28 C27 C26 123.2(5) . . ?
C28 C27 H27 118.4 . . ?
C23 C28 C31 124.8(4) . . ?
C27 C28 C23 118.2(5) . . ?
C27 C28 C31 117.0(4) . . ?
C24 C29 H29A 109.5 . . ?
C24 C29 H29B 109.5 . . ?
C24 C29 H29C 109.5 . . ?
H29A C29 H29B 109.5 . . ?
H29A C29 H29C 109.5 . . ?
H29B C29 H29C 109.5 . . ?
C26 C30 H30A 109.5 . . ?
C26 C30 H30B 109.5 . . ?
C26 C30 H30C 109.5 . . ?
H30A C30 H30B 109.5 . . ?
H30A C30 H30C 109.5 . . ?
H30B C30 H30C 109.5 . . ?
C28 C31 H31A 109.5 . . ?
C28 C31 H31B 109.5 . . ?
C28 C31 H31C 109.5 . . ?
H31A C31 H31B 109.5 . . ?
H31A C31 H31C 109.5 . . ?
H31B C31 H31C 109.5 . . ?
C33 C32 P2 116.5(4) . . ?
C33 C32 C37 119.0(5) . . ?
C37 C32 P2 124.3(4) . . ?
C32 C33 C38 124.0(5) . . ?
C34 C33 C32 119.4(5) . . ?
C34 C33 C38 116.6(5) . . ?
C33 C34 H34 118.7 . . ?
C35 C34 C33 122.7(5) . . ?
C35 C34 H34 118.7 . . ?
C34 C35 C36 117.6(5) . . ?
C34 C35 C39 121.4(5) . . ?
C36 C35 C39 121.0(5) . . ?
C35 C36 H36 118.6 . . ?
C37 C36 C35 122.7(5) . . ?
C37 C36 H36 118.6 . . ?
C32 C37 C40 124.3(5) . . ?
C36 C37 C32 118.6(5) . . ?
C36 C37 C40 117.1(5) . . ?
C33 C38 H38A 109.5 . . ?
C33 C38 H38B 109.5 . . ?
C33 C38 H38C 109.5 . . ?
H38A C38 H38B 109.5 . . ?
H38A C38 H38C 109.5 . . ?
H38B C38 H38C 109.5 . . ?
C35 C39 H39A 109.5 . . ?
C35 C39 H39B 109.5 . . ?
C35 C39 H39C 109.5 . . ?
H39A C39 H39B 109.5 . . ?
H39A C39 H39C 109.5 . . ?
H39B C39 H39C 109.5 . . ?
C37 C40 H40A 109.5 . . ?
C37 C40 H40B 109.5 . . ?
C37 C40 H40C 109.5 . . ?
H40A C40 H40B 109.5 . . ?
H40A C40 H40C 109.5 . . ?
H40B C40 H40C 109.5 . . ?

loop_
_geom_bond_atom_site_label_1
_geom_bond_atom_site_label_2
_geom_bond_distance
_geom_bond_site_symmetry_2
_geom_bond_publ_flag
Se1 P1 2.0971(13) . ?
Se2 P2 2.1246(14) . ?
Fe1 C1 2.023(5) . ?
Fe1 C2 2.035(5) . ?
Fe1 C3 2.052(6) . ?
Fe1 C4 2.068(5) . ?
Fe1 C5 2.039(5) . ?
Fe1 C6 2.045(5) . ?
Fe1 C7 2.031(5) . ?
Fe1 C8 2.034(5) . ?
Fe1 C9 2.054(5) . ?
Fe1 C10 2.033(5) . ?
P1 C1 1.783(5) . ?
P1 C11 1.822(5) . ?
P1 C17 1.814(5) . ?
P2 C6 1.801(5) . ?
P2 C23 1.842(5) . ?
P2 C32 1.836(5) . ?
C1 C2 1.441(7) . ?
C1 C5 1.441(7) . ?
C2 H2 0.9500 . ?
C2 C3 1.424(8) . ?
C3 H3 0.9500 . ?
C3 C4 1.423(8) . ?
C4 H4 0.9500 . ?
C4 C5 1.417(8) . ?
C5 H5 0.9500 . ?
C6 C7 1.427(7) . ?
C6 C10 1.447(7) . ?
C7 H7 0.9500 . ?
C7 C8 1.414(8) . ?
C8 H8 0.9500 . ?
C8 C9 1.425(8) . ?
C9 H9 0.9500 . ?
C9 C10 1.419(7) . ?
C10 H10 0.9500 . ?
C11 C12 1.390(7) . ?
C11 C16 1.390(7) . ?
C12 H12 0.9500 . ?
C12 C13 1.375(7) . ?
C13 H13 0.9500 . ?
C13 C14 1.382(7) . ?
C14 H14 0.9500 . ?
C14 C15 1.389(7) . ?
C15 H15 0.9500 . ?
C15 C16 1.381(7) . ?
C16 H16 0.9500 . ?
C17 C18 1.374(7) . ?
C17 C22 1.396(7) . ?
C18 H18 0.9500 . ?
C18 C19 1.386(7) . ?
C19 H19 0.9500 . ?
C19 C20 1.370(8) . ?
C20 H20 0.9500 . ?
C20 C21 1.376(8) . ?
C21 H21 0.9500 . ?
C21 C22 1.385(7) . ?
C22 H22 0.9500 . ?
C23 C24 1.411(7) . ?
C23 C28 1.430(7) . ?
C24 C25 1.396(6) . ?
C24 C29 1.508(6) . ?
C25 H25 0.9500 . ?
C25 C26 1.378(7) . ?
C26 C27 1.381(7) . ?
C26 C30 1.502(7) . ?
C27 H27 0.9500 . ?
C27 C28 1.385(7) . ?
C28 C31 1.491(7) . ?
C29 H29A 0.9800 . ?
C29 H29B 0.9800 . ?
C29 H29C 0.9800 . ?
C30 H30A 0.9800 . ?
C30 H30B 0.9800 . ?
C30 H30C 0.9800 . ?
C31 H31A 0.9800 . ?
C31 H31B 0.9800 . ?
C31 H31C 0.9800 . ?
C32 C33 1.413(7) . ?
C32 C37 1.416(8) . ?
C33 C34 1.382(7) . ?
C33 C38 1.520(7) . ?
C34 H34 0.9500 . ?
C34 C35 1.376(8) . ?
C35 C36 1.392(8) . ?
C35 C39 1.515(8) . ?
C36 H36 0.9500 . ?
C36 C37 1.389(7) . ?
C37 C40 1.510(8) . ?
C38 H38A 0.9800 . ?
C38 H38B 0.9800 . ?
C38 H38C 0.9800 . ?
C39 H39A 0.9800 . ?
C39 H39B 0.9800 . ?
C39 H39C 0.9800 . ?
C40 H40A 0.9800 . ?
C40 H40B 0.9800 . ?
C40 H40C 0.9800 . ?
